data_4323003
loop_
_publ_author_name
'Robert E. Patterson'
'Scott W. Gordon-Wylie'
'Christine G. Woomer'
'Richard E. Norman'
'Susan T. Weintraub'
'Colin P. Horwitz'
'Terrence J. Collins'

_publ_contact_author
;
Terrance J. Collins
Department of Chemistry
Carnegie Mellon University
Mellon Institute
4400 Fifth Avenue
Pittsburgh, PA 15213-2683  USA
;
_publ_contact_author_email 'tc1u@andrew.cmu.edu '
_publ_contact_author_fax '(412) 268-1061'
_publ_contact_author_phone '(412) 268-6335'
_publ_section_title
;
 Electron-Transfer Oxidation by Phase-Separating Reagents
;
_journal_name_full 'Inorganic Chemistry'
_journal_page_first 4748
_journal_page_last 4750
_journal_paper_doi 10.1021/ic9803661
_journal_volume 37
_journal_year 1998
_chemical_compound_source 'see experimental'
_chemical_formula_sum 'C34 H52 Co N5 O5'
_chemical_formula_weight 669.75
_space_group_IT_number 14
_symmetry_cell_setting monoclinic
_symmetry_Int_Tables_number 14
_symmetry_space_group_name_Hall '-P 2ybc'
_symmetry_space_group_name_H-M 'P 1 21/c 1'
_audit_creation_date 'Jul 03 1997'
_audit_creation_method 'from TEXRAY.INF file'
_audit_update_record '13-03-98 updated Robert E. Patterson'
_cell_angle_alpha 90
_cell_angle_beta 96.55(3)
_cell_angle_gamma 90
_cell_formula_units_Z 8
_cell_length_a 11.817(7)
_cell_length_b 16.33(1)
_cell_length_c 36.679(6)
_cell_measurement_reflns_used 25
_cell_measurement_temperature 294
_cell_measurement_theta_max 12.42
_cell_measurement_theta_min 11.05
_cell_volume 7032(6)
_computing_cell_refinement 'MSC/AFC Diffractometer Control'
_computing_data_collection 'MSC/AFC Diffractometer Control'
_computing_data_reduction 'teXsan (MSC, 1992)'
_computing_publication_material 'teXsan (MSC, 1992)'
_computing_structure_refinement 'teXsan (MSC, 1992)'
_computing_structure_solution 'SIR92 (Altomare, et al., 1994)'
_diffrn_ambient_temperature 294
_diffrn_measurement_device AFC7R
_diffrn_measurement_method 'omega/2-theta scans'
_diffrn_orient_matrix_UB_11 -0.0064403
_diffrn_orient_matrix_UB_12 -0.0183743
_diffrn_orient_matrix_UB_13 -0.0261625
_diffrn_orient_matrix_UB_21 0.0005729
_diffrn_orient_matrix_UB_22 0.0583997
_diffrn_orient_matrix_UB_23 -0.0081945
_diffrn_orient_matrix_UB_31 0.0849305
_diffrn_orient_matrix_UB_32 -0.0017873
_diffrn_orient_matrix_UB_33 0.0012095
_diffrn_radiation_monochromator graphite
_diffrn_radiation_source 'X-ray tube'
_diffrn_radiation_type MoKalpha
_diffrn_radiation_wavelength 0.7107
_diffrn_reflns_av_R_equivalents 0.022
_diffrn_reflns_limit_h_max 12
_diffrn_reflns_limit_h_min 0
_diffrn_reflns_limit_k_max 17
_diffrn_reflns_limit_k_min 0
_diffrn_reflns_limit_l_max 39
_diffrn_reflns_limit_l_min -39
_diffrn_reflns_number 10129
_diffrn_reflns_theta_max 22.50
_diffrn_reflns_theta_min 1.68
_diffrn_standards_decay_% -0.57
_diffrn_standards_interval_count 150
_diffrn_standards_number 3
_exptl_absorpt_coefficient_mu 0.534
_exptl_absorpt_correction_T_max 0.999
_exptl_absorpt_correction_T_min 0.914
_exptl_absorpt_correction_type empirical
_exptl_absorpt_process_details psi-scan
_exptl_crystal_colour green-black
_exptl_crystal_density_diffrn 1.265
_exptl_crystal_description prism
_exptl_crystal_F_000 2864.00
_exptl_crystal_size_max 0.80
_exptl_crystal_size_mid 0.25
_exptl_crystal_size_min 0.25
_refine_diff_density_max 0.34
_refine_diff_density_min -0.29
_refine_ls_extinction_coef 5.45563
_refine_ls_extinction_method Zachariasen
_refine_ls_goodness_of_fit_obs 3.28
_refine_ls_hydrogen_treatment noref
_refine_ls_matrix_type full
_refine_ls_number_parameters 812
_refine_ls_number_reflns 5445
_refine_ls_number_restraints 0
_refine_ls_R_factor_obs 0.060
_refine_ls_shift/esd_max 0.04
_refine_ls_structure_factor_coef F
_refine_ls_weighting_scheme 'see special_details above'
_refine_ls_wR_factor_obs 0.057
_reflns_number_observed 5445
_reflns_number_total 9581
_reflns_observed_criterion I>3.00\s(I)
_cod_data_source_file ic9803661.cif
_cod_data_source_block tjcollins
_cod_original_cell_volume 7030(6)
_cod_original_sg_symbol_H-M 'P 21/c '
_cod_original_formula_sum 'C34 H52 O5 N5 Co1 '
_cod_database_code 4323003

loop_
_symmetry_equiv_pos_as_xyz
'   +x,   +y,   +z'
'   -x,1/2+y,1/2-z'
'   -x,   -y,   -z'
'   +x,1/2-y,1/2+z'

loop_
_atom_site_aniso_label
_atom_site_aniso_U_11
_atom_site_aniso_U_22
_atom_site_aniso_U_33
_atom_site_aniso_U_12
_atom_site_aniso_U_13
_atom_site_aniso_U_23
Co(1) 0.0502(8) 0.0468(7) 0.0436(7) -0.0116(6) 0.0076(6) -0.0013(6)
Co(2) 0.0494(8) 0.0489(8) 0.0444(7) -0.0080(7) 0.0059(6) -0.0002(6)
O(5) 0.28(2) 0.24(2) 0.17(1) 0.01(1) 0.05(1) -0.02(1)
O(6) 0.21(1) 0.166(10) 0.089(6) 0.045(8) 0.067(7) 0.013(7)
O(11) 0.091(5) 0.144(7) 0.047(4) -0.052(5) 0.023(4) 0.007(4)
O(12) 0.066(4) 0.124(6) 0.052(4) -0.047(4) -0.003(3) -0.012(4)
O(13) 0.102(5) 0.111(6) 0.040(4) -0.060(5) 0.003(4) 0.007(4)
O(14) 0.107(6) 0.081(5) 0.070(5) -0.045(5) 0.019(4) -0.031(4)
O(21) 0.081(5) 0.129(7) 0.054(4) -0.039(5) 0.030(4) -0.018(4)
O(22) 0.084(5) 0.123(6) 0.046(4) -0.053(5) 0.000(4) -0.005(4)
O(23) 0.078(5) 0.082(5) 0.040(4) -0.030(4) 0.008(3) 0.006(3)
O(24) 0.085(5) 0.082(5) 0.067(4) -0.036(4) 0.004(4) -0.018(4)
N(3) 0.074(6) 0.047(5) 0.055(5) 0.000(4) 0.014(4) 0.002(4)
N(4) 0.085(6) 0.055(5) 0.045(5) -0.008(5) 0.000(4) -0.002(4)
N(11) 0.048(5) 0.044(4) 0.047(4) -0.015(4) 0.010(4) -0.006(4)
N(12) 0.047(4) 0.053(5) 0.037(4) -0.018(4) 0.003(3) 0.008(3)
N(13) 0.048(5) 0.056(5) 0.044(4) -0.020(4) 0.006(4) -0.002(4)
N(14) 0.047(4) 0.047(5) 0.042(4) -0.011(4) 0.008(3) -0.007(4)
N(21) 0.047(5) 0.046(5) 0.047(4) -0.008(4) 0.005(4) -0.006(4)
N(22) 0.050(5) 0.062(5) 0.039(4) -0.017(4) 0.006(3) 0.000(4)
N(23) 0.045(4) 0.046(5) 0.049(4) -0.012(4) 0.010(3) -0.004(4)
N(24) 0.043(4) 0.048(5) 0.050(4) -0.006(4) 0.002(4) 0.001(4)
C(11) 0.054(6) 0.054(6) 0.056(6) -0.009(5) 0.001(5) 0.008(5)
C(12) 0.058(6) 0.045(6) 0.044(5) -0.001(5) 0.012(5) 0.007(4)
C(13) 0.060(6) 0.054(6) 0.050(6) -0.014(5) 0.006(5) 0.005(5)
C(14) 0.055(6) 0.058(6) 0.043(5) -0.021(5) 0.003(4) 0.004(5)
C(15) 0.062(7) 0.065(7) 0.051(6) -0.027(6) 0.006(5) 0.001(5)
C(16) 0.049(5) 0.047(6) 0.037(5) -0.006(5) -0.001(4) 0.000(4)
C(17) 0.058(7) 0.046(6) 0.062(7) -0.003(5) 0.000(5) -0.004(5)
C(18) 0.057(6) 0.039(6) 0.066(7) -0.007(5) 0.005(5) 0.001(5)
C(19) 0.053(6) 0.045(6) 0.054(6) 0.003(5) 0.007(5) 0.001(5)
C(21) 0.053(6) 0.062(7) 0.060(7) -0.002(5) 0.009(5) 0.010(6)
C(22) 0.046(5) 0.059(6) 0.035(5) -0.005(5) 0.009(4) -0.001(5)
C(23) 0.055(6) 0.070(7) 0.050(6) -0.018(6) 0.000(5) 0.003(5)
C(24) 0.063(7) 0.088(8) 0.042(6) -0.023(6) 0.008(5) 0.002(5)
C(25) 0.061(6) 0.059(6) 0.043(6) -0.009(5) -0.003(5) 0.000(5)
C(26) 0.045(5) 0.046(6) 0.044(5) -0.004(5) 0.007(4) -0.004(4)
C(27) 0.058(6) 0.044(6) 0.057(6) -0.011(5) -0.006(5) 0.001(5)
C(28) 0.040(6) 0.040(5) 0.056(6) -0.008(5) 0.006(5) 0.007(5)
C(29) 0.045(6) 0.043(6) 0.052(6) 0.005(5) 0.001(5) 0.009(5)
C(31) 0.074(7) 0.073(7) 0.052(6) -0.004(6) 0.007(5) 0.003(5)
C(32) 0.24(2) 0.11(1) 0.085(9) 0.05(1) 0.033(10) -0.034(8)
C(33) 0.068(8) 0.12(1) 0.108(9) -0.005(8) 0.003(7) 0.027(8)
C(34) 0.14(1) 0.080(8) 0.077(8) -0.030(8) 0.012(7) 0.023(7)
C(41) 0.19(1) 0.046(7) 0.083(8) -0.004(8) -0.004(8) -0.006(6)
C(42) 0.16(1) 0.11(1) 0.086(8) -0.041(9) 0.063(8) -0.016(7)
C(43) 0.095(9) 0.084(8) 0.074(7) 0.004(7) -0.024(6) 0.001(6)
C(44) 0.093(8) 0.056(7) 0.070(7) -0.001(6) -0.011(6) -0.004(6)
C(51) 0.036(3) 0.08(1) 0.08(1) 0.07(2) -0.02(2) -0.004(10)
C(52) 0.51(4) 0.12(1) 0.23(2) 0.05(2) 0.27(3) 0.03(1)
C(53) 0.32(3) 0.16(2) 0.24(2) 0.08(2) -0.21(2) -0.06(2)
C(61) 0.11(1) 0.10(1) 0.079(9) 0.042(9) 0.024(8) 0.020(8)
C(62) 0.14(1) 0.17(2) 0.14(1) 0.03(1) 0.02(1) 0.08(1)
C(63) 0.19(2) 0.14(1) 0.13(1) 0.04(1) -0.01(1) 0.00(1)
C(110) 0.056(6) 0.047(6) 0.072(6) -0.003(5) 0.025(5) 0.005(5)
C(111) 0.068(8) 0.051(7) 0.123(10) -0.017(6) 0.031(7) -0.018(7)
C(112) 0.055(7) 0.073(8) 0.095(8) -0.032(6) 0.023(6) -0.033(7)
C(113) 0.065(7) 0.055(6) 0.068(7) -0.014(6) 0.004(6) -0.012(5)
C(114) 0.105(8) 0.050(6) 0.057(6) 0.009(6) 0.039(6) 0.008(5)
C(115) 0.123(10) 0.059(7) 0.060(7) -0.001(7) 0.038(7) -0.014(6)
C(116) 0.107(9) 0.086(8) 0.046(6) -0.010(8) 0.002(6) -0.009(6)
C(117) 0.085(8) 0.081(8) 0.051(6) 0.003(6) -0.003(5) 0.012(6)
C(118) 0.083(7) 0.052(6) 0.042(5) 0.010(6) 0.009(5) -0.002(5)
C(119) 0.075(7) 0.070(8) 0.057(6) -0.030(6) -0.003(5) 0.005(5)
C(120) 0.12(1) 0.079(9) 0.109(9) 0.018(8) 0.023(8) 0.012(7)
C(121) 0.045(6) 0.080(7) 0.062(6) 0.002(6) 0.016(5) 0.001(6)
C(122) 0.106(9) 0.081(8) 0.077(7) 0.020(8) 0.009(6) -0.004(7)
C(123) 0.078(7) 0.056(6) 0.052(6) -0.007(6) -0.002(5) -0.004(5)
C(124) 0.105(9) 0.074(8) 0.046(6) 0.000(7) -0.023(6) 0.006(6)
C(125) 0.097(9) 0.106(10) 0.035(6) -0.032(8) 0.006(6) -0.009(6)
C(126) 0.120(10) 0.074(8) 0.062(7) 0.000(7) 0.037(7) -0.014(6)
C(127) 0.058(6) 0.077(7) 0.056(6) 0.002(6) 0.009(5) -0.008(5)
C(210) 0.053(6) 0.063(7) 0.073(7) -0.014(5) 0.012(5) 0.010(6)
C(211) 0.047(6) 0.090(8) 0.073(7) -0.015(6) 0.013(6) 0.022(6)
C(212) 0.076(8) 0.059(7) 0.108(9) -0.023(6) 0.017(7) 0.000(7)
C(213) 0.062(7) 0.051(6) 0.071(7) -0.012(5) 0.012(5) 0.000(5)
C(214) 0.058(6) 0.055(6) 0.057(6) 0.000(5) 0.008(5) -0.003(5)
C(215) 0.088(8) 0.095(9) 0.049(6) 0.009(7) 0.004(5) 0.015(6)
C(216) 0.089(8) 0.106(9) 0.052(7) -0.008(8) 0.005(6) -0.018(7)
C(217) 0.102(9) 0.065(7) 0.070(7) 0.007(7) 0.017(6) -0.007(6)
C(218) 0.094(8) 0.057(7) 0.054(6) -0.010(6) 0.003(6) 0.001(5)
C(219) 0.048(7) 0.20(1) 0.056(7) 0.001(9) -0.006(5) 0.003(9)
C(220) 0.16(1) 0.15(1) 0.079(9) 0.06(1) -0.022(8) 0.007(9)
C(221) 0.14(1) 0.10(1) 0.065(7) -0.076(9) -0.014(8) 0.005(7)
C(222) 0.18(1) 0.076(9) 0.080(8) -0.026(9) -0.004(9) -0.008(7)
C(223) 0.074(7) 0.055(7) 0.069(7) 0.003(6) -0.002(5) -0.006(5)
C(224) 0.088(8) 0.071(8) 0.079(8) -0.006(7) 0.012(6) -0.032(6)
C(225) 0.14(1) 0.094(10) 0.051(7) -0.032(9) 0.011(7) -0.019(7)
C(226) 0.097(8) 0.078(8) 0.056(7) -0.009(7) -0.003(6) -0.004(6)
C(227) 0.056(6) 0.054(6) 0.052(5) -0.001(5) 0.005(5) -0.003(5)

loop_
_atom_site_label
_atom_site_fract_x
_atom_site_fract_y
_atom_site_fract_z
_atom_site_U_iso_or_equiv
_atom_site_thermal_displace_type
_atom_site_calc_flag
_atom_site_calc_attached_atom
Co(1) -0.92450(10) 0.30205(7) 0.00158(3) 0.0467(4) Uani d .
Co(2) -0.40068(10) 0.13939(7) 0.24007(3) 0.0475(4) Uani d .
O(5) -0.766(1) 0.1063(8) 0.0339(3) 0.23(8) Uani d .
O(6) -0.1141(8) -0.0099(6) 0.2063(2) 0.15(4) Uani d .
O(11) -1.0306(6) 0.2605(5) 0.0972(2) 0.092(3) Uani d .
O(12) -0.6690(5) 0.4096(4) 0.0652(2) 0.081(3) Uani d .
O(13) -0.7396(5) 0.4262(4) -0.0641(2) 0.085(3) Uani d .
O(14) -1.0401(6) 0.1946(4) -0.0887(2) 0.085(3) Uani d .
O(21) -0.2796(5) 0.1343(4) 0.1452(2) 0.086(3) Uani d .
O(22) -0.6595(5) 0.0219(4) 0.1840(2) 0.085(3) Uani d .
O(23) -0.5916(5) 0.0459(4) 0.3129(1) 0.067(3) Uani d .
O(24) -0.2725(5) 0.2662(4) 0.3257(2) 0.078(3) Uani d .
N(3) -0.3481(6) 0.3965(4) 0.1190(2) 0.058(3) Uani d .
N(4) -0.9463(7) 0.0052(4) 0.1318(2) 0.062(3) Uani d .
N(11) -1.0125(5) 0.2623(4) 0.0356(2) 0.046(3) Uani d .
N(12) -0.8312(5) 0.3469(4) 0.0402(2) 0.046(3) Uani d .
N(13) -0.8508(5) 0.3351(4) -0.0374(2) 0.049(3) Uani d .
N(14) -1.0269(5) 0.2508(4) -0.0317(2) 0.046(3) Uani d .
N(21) -0.3109(5) 0.1622(4) 0.2048(2) 0.047(3) Uani d .
N(22) -0.4913(5) 0.0814(4) 0.2049(2) 0.051(3) Uani d .
N(23) -0.4730(5) 0.1223(4) 0.2812(2) 0.047(3) Uani d .
N(24) -0.2986(5) 0.2007(4) 0.2690(2) 0.047(3) Uani d .
C(11) -0.9787(7) 0.2807(5) 0.0720(2) 0.054(3) Uani d .
C(12) -0.8684(7) 0.3288(5) 0.0770(2) 0.049(3) Uani d .
C(13) -0.7359(8) 0.3895(5) 0.0381(2) 0.054(3) Uani d .
C(14) -0.7029(7) 0.4191(5) 0.0002(2) 0.052(3) Uani d .
C(15) -0.7702(7) 0.3929(6) -0.0371(2) 0.060(4) Uani d .
C(16) -0.9053(7) 0.3037(5) -0.0746(2) 0.044(3) Uani d .
C(17) -0.9975(7) 0.2438(5) -0.0662(2) 0.056(4) Uani d .
C(18) -1.1173(7) 0.2113(5) -0.0173(2) 0.054(3) Uani d .
C(19) -1.1104(7) 0.2175(5) 0.0220(2) 0.051(3) Uani d .
C(21) -0.3377(7) 0.1275(6) 0.1708(3) 0.058(4) Uani d .
C(22) -0.4509(7) 0.0825(5) 0.1673(2) 0.047(3) Uani d .
C(23) -0.5912(8) 0.0475(6) 0.2093(2) 0.058(4) Uani d .
C(24) -0.6302(8) 0.0380(6) 0.2481(2) 0.063(4) Uani d .
C(25) -0.5585(7) 0.0699(6) 0.2832(2) 0.054(3) Uani d .
C(26) -0.4183(7) 0.1630(5) 0.3158(2) 0.044(3) Uani d .
C(27) -0.3227(7) 0.2166(5) 0.3050(2) 0.054(3) Uani d .
C(28) -0.2088(7) 0.2340(5) 0.2532(2) 0.046(3) Uani d .
C(29) -0.2137(7) 0.2096(5) 0.2155(2) 0.047(3) Uani d .
C(31) -0.4230(8) 0.4651(6) 0.1044(2) 0.067(4) Uani d .
C(32) -0.329(1) 0.3403(8) 0.0891(3) 0.146(6) Uani d .
C(33) -0.2421(9) 0.4310(7) 0.1362(3) 0.101(5) Uani d .
C(34) -0.4058(10) 0.3532(6) 0.1471(3) 0.100(5) Uani d .
C(41) -0.938(1) 0.0826(6) 0.1532(3) 0.109(5) Uani d .
C(42) -0.872(1) 0.0105(7) 0.1023(3) 0.114(5) Uani d .
C(43) -1.0673(9) -0.0093(6) 0.1173(3) 0.087(4) Uani d .
C(44) -0.9061(8) -0.0633(6) 0.1568(2) 0.075(4) Uani d .
C(51) -0.765(2) 0.0832(9) 0.0023(4) 0.177(9) Uani d .
C(52) -0.663(2) 0.086(1) -0.0165(5) 0.27(1) Uani d .
C(53) -0.882(2) 0.054(1) -0.0137(5) 0.26(1) Uani d .
C(61) -0.135(1) -0.0092(8) 0.2370(3) 0.095(5) Uani d .
C(62) -0.232(1) -0.0513(9) 0.2472(4) 0.147(6) Uani d .
C(63) -0.065(1) 0.0368(9) 0.2657(4) 0.156(8) Uani d .
C(110) -1.1928(8) 0.1837(5) 0.0405(2) 0.057(3) Uani d .
C(111) -1.2863(8) 0.1461(6) 0.0207(3) 0.078(4) Uani d .
C(112) -1.2955(8) 0.1415(6) -0.0167(3) 0.073(4) Uani d .
C(113) -1.2115(8) 0.1733(5) -0.0359(2) 0.062(4) Uani d .
C(114) -0.8920(8) 0.4120(5) 0.0958(2) 0.068(4) Uani d .
C(115) -0.8954(9) 0.4056(6) 0.1370(2) 0.078(4) Uani d .
C(116) -0.7908(9) 0.3618(7) 0.1560(2) 0.080(4) Uani d .
C(117) -0.7867(8) 0.2771(6) 0.1414(2) 0.073(4) Uani d .
C(118) -0.7755(8) 0.2755(5) 0.1000(2) 0.060(3) Uani d .
C(119) -0.7103(8) 0.5144(6) 0.0023(2) 0.068(4) Uani d .
C(120) -0.8291(10) 0.5495(7) 0.0031(3) 0.101(5) Uani d .
C(121) -0.5804(7) 0.3945(6) -0.0020(2) 0.061(4) Uani d .
C(122) -0.5610(9) 0.3045(7) -0.0026(3) 0.089(4) Uani d .
C(123) -0.9669(8) 0.3736(5) -0.0970(2) 0.063(4) Uani d .
C(124) -0.9978(9) 0.3500(6) -0.1381(2) 0.077(4) Uani d .
C(125) -0.8959(9) 0.3221(7) -0.1552(2) 0.080(4) Uani d .
C(126) -0.8453(9) 0.2470(6) -0.1351(3) 0.084(4) Uani d .
C(127) -0.8137(7) 0.2637(6) -0.0946(2) 0.063(4) Uani d .
C(210) -0.1279(8) 0.2340(6) 0.1945(2) 0.062(4) Uani d .
C(211) -0.0393(7) 0.2793(6) 0.2114(3) 0.070(4) Uani d .
C(212) -0.0321(8) 0.3012(6) 0.2472(3) 0.081(4) Uani d .
C(213) -0.1204(8) 0.2793(5) 0.2691(2) 0.061(4) Uani d .
C(214) -0.5359(7) 0.1299(5) 0.1401(2) 0.057(3) Uani d .
C(215) -0.5125(8) 0.1204(7) 0.0997(2) 0.077(4) Uani d .
C(216) -0.5079(9) 0.0310(7) 0.0897(2) 0.082(4) Uani d .
C(217) -0.4163(9) -0.0137(6) 0.1132(3) 0.078(4) Uani d .
C(218) -0.4351(8) -0.0060(5) 0.1541(2) 0.068(4) Uani d .
C(219) -0.7469(9) 0.0801(9) 0.2474(3) 0.101(5) Uani d .
C(220) -0.748(1) 0.1693(9) 0.2416(3) 0.132(6) Uani d .
C(221) -0.649(1) -0.0565(7) 0.2520(3) 0.101(5) Uani d .
C(222) -0.537(1) -0.1051(7) 0.2558(3) 0.115(5) Uani d .
C(223) -0.5072(8) 0.2140(5) 0.3332(2) 0.067(4) Uani d .
C(224) -0.4650(8) 0.2442(6) 0.3729(3) 0.078(4) Uani d .
C(225) -0.422(1) 0.1748(7) 0.3970(3) 0.095(5) Uani d .
C(226) -0.3229(9) 0.1328(6) 0.3817(3) 0.078(4) Uani d .
C(227) -0.3571(7) 0.0979(5) 0.3433(2) 0.054(3) Uani d .
H(1) -1.1853 0.1853 0.0677 0.072 Uiso calc C(110)
H(2) -1.3452 0.1216 0.0336 0.099 Uiso calc C(111)
H(3) -1.3626 0.1148 -0.0298 0.085 Uiso calc C(112)
H(4) -1.2187 0.1687 -0.0632 0.080 Uiso calc C(113)
H(5) -0.8352 0.4535 0.0910 0.082 Uiso calc C(114)
H(6) -0.9647 0.4353 0.0841 0.082 Uiso calc C(114)
H(7) -0.9044 0.4583 0.1487 0.094 Uiso calc C(115)
H(8) -0.9624 0.3735 0.1421 0.094 Uiso calc C(115)
H(9) -0.7245 0.3924 0.1509 0.093 Uiso calc C(116)
H(10) -0.7914 0.3627 0.1824 0.093 Uiso calc C(116)
H(11) -0.7258 0.2478 0.1552 0.087 Uiso calc C(117)
H(12) -0.8571 0.2499 0.1458 0.087 Uiso calc C(117)
H(13) -0.7811 0.2192 0.0908 0.071 Uiso calc C(118)
H(14) -0.6995 0.2938 0.0958 0.071 Uiso calc C(118)
H(15) -0.6688 0.5364 0.0239 0.083 Uiso calc C(119)
H(16) -0.6836 0.5408 -0.0187 0.083 Uiso calc C(119)
H(17) -0.8348 0.6086 0.0039 0.112 Uiso calc C(120)
H(18) -0.8816 0.5333 -0.0189 0.112 Uiso calc C(120)
H(19) -0.8665 0.5293 0.0237 0.112 Uiso calc C(120)
H(20) -0.5538 0.4180 -0.0235 0.078 Uiso calc C(121)
H(21) -0.5329 0.4173 0.0190 0.078 Uiso calc C(121)
H(22) -0.5851 0.2779 0.0193 0.098 Uiso calc C(122)
H(23) -0.6061 0.2786 -0.0232 0.098 Uiso calc C(122)
H(24) -0.4835 0.2888 -0.0036 0.098 Uiso calc C(122)
H(25) -1.0359 0.3887 -0.0860 0.076 Uiso calc C(123)
H(26) -0.9208 0.4237 -0.0956 0.076 Uiso calc C(123)
H(27) -1.0529 0.3057 -0.1397 0.092 Uiso calc C(124)
H(28) -1.0345 0.3952 -0.1521 0.092 Uiso calc C(124)
H(29) -0.9172 0.3130 -0.1807 0.088 Uiso calc C(125)
H(30) -0.8419 0.3663 -0.1526 0.088 Uiso calc C(125)
H(31) -0.9061 0.2046 -0.1381 0.098 Uiso calc C(126)
H(32) -0.7850 0.2279 -0.1470 0.098 Uiso calc C(126)
H(33) -0.7456 0.2948 -0.0920 0.077 Uiso calc C(127)
H(34) -0.7951 0.2105 -0.0826 0.077 Uiso calc C(127)
H(35) -0.1302 0.2187 0.1681 0.080 Uiso calc C(210)
H(36) 0.0226 0.2968 0.1969 0.083 Uiso calc C(211)
H(37) 0.0350 0.3322 0.2587 0.100 Uiso calc C(212)
H(38) -0.1167 0.2975 0.2953 0.079 Uiso calc C(213)
H(39) -0.6129 0.1141 0.1422 0.066 Uiso calc C(214)
H(40) -0.5312 0.1887 0.1468 0.066 Uiso calc C(214)
H(41) -0.5686 0.1498 0.0833 0.092 Uiso calc C(215)
H(42) -0.4393 0.1450 0.0965 0.092 Uiso calc C(215)
H(43) -0.5828 0.0074 0.0937 0.096 Uiso calc C(216)
H(44) -0.5023 0.0251 0.0641 0.096 Uiso calc C(216)
H(45) -0.4140 -0.0696 0.1053 0.094 Uiso calc C(217)
H(46) -0.3444 0.0111 0.1090 0.094 Uiso calc C(217)
H(47) -0.3682 -0.0301 0.1690 0.085 Uiso calc C(218)
H(48) -0.4985 -0.0402 0.1587 0.085 Uiso calc C(218)
H(49) -0.8012 0.0566 0.2284 0.117 Uiso calc C(219)
H(50) -0.7782 0.0708 0.2704 0.117 Uiso calc C(219)
H(51) -0.6921 0.1951 0.2603 0.144 Uiso calc C(220)
H(52) -0.7140 0.1808 0.2182 0.144 Uiso calc C(220)
H(53) -0.8157 0.1950 0.2408 0.144 Uiso calc C(220)
H(54) -0.6820 -0.0706 0.2743 0.112 Uiso calc C(221)
H(55) -0.6941 -0.0809 0.2320 0.112 Uiso calc C(221)
H(56) -0.5437 -0.1632 0.2584 0.121 Uiso calc C(222)
H(57) -0.4956 -0.0968 0.2342 0.121 Uiso calc C(222)
H(58) -0.4835 -0.0865 0.2765 0.121 Uiso calc C(222)
H(59) -0.5286 0.2616 0.3174 0.079 Uiso calc C(223)
H(60) -0.5768 0.1833 0.3340 0.079 Uiso calc C(223)
H(61) -0.4034 0.2842 0.3718 0.088 Uiso calc C(224)
H(62) -0.5243 0.2736 0.3837 0.088 Uiso calc C(224)
H(63) -0.4001 0.1932 0.4216 0.106 Uiso calc C(225)
H(64) -0.4822 0.1356 0.3977 0.106 Uiso calc C(225)
H(65) -0.2619 0.1728 0.3806 0.100 Uiso calc C(226)
H(66) -0.2913 0.0909 0.3988 0.100 Uiso calc C(226)
H(67) -0.4080 0.0508 0.3453 0.069 Uiso calc C(227)
H(68) -0.2915 0.0756 0.3330 0.069 Uiso calc C(227)
H(69) -0.4368 0.5015 0.1233 0.081 Uiso calc C(31)
H(70) -0.3900 0.4937 0.0857 0.081 Uiso calc C(31)
H(71) -0.4955 0.4431 0.0936 0.081 Uiso calc C(31)
H(72) -0.3969 0.3173 0.0773 0.154 Uiso calc C(32)
H(73) -0.2894 0.3670 0.0706 0.154 Uiso calc C(32)
H(74) -0.2794 0.2947 0.0982 0.154 Uiso calc C(32)
H(75) -0.1907 0.3867 0.1465 0.115 Uiso calc C(33)
H(76) -0.2016 0.4603 0.1195 0.115 Uiso calc C(33)
H(77) -0.2536 0.4656 0.1564 0.115 Uiso calc C(33)
H(78) -0.4223 0.3894 0.1671 0.120 Uiso calc C(34)
H(79) -0.4804 0.3313 0.1372 0.120 Uiso calc C(34)
H(80) -0.3637 0.3079 0.1583 0.120 Uiso calc C(34)
H(81) -0.8606 0.0921 0.1631 0.115 Uiso calc C(41)
H(82) -0.9637 0.1276 0.1381 0.115 Uiso calc C(41)
H(83) -0.9832 0.0794 0.1733 0.115 Uiso calc C(41)
H(84) -0.8760 -0.0395 0.0870 0.129 Uiso calc C(42)
H(85) -0.8950 0.0544 0.0850 0.129 Uiso calc C(42)
H(86) -0.7940 0.0185 0.1108 0.129 Uiso calc C(42)
H(87) -1.1149 -0.0140 0.1363 0.098 Uiso calc C(43)
H(88) -1.0954 0.0336 0.1010 0.098 Uiso calc C(43)
H(89) -1.0746 -0.0602 0.1032 0.098 Uiso calc C(43)
H(90) -0.9514 -0.0698 0.1769 0.084 Uiso calc C(44)
H(91) -0.9118 -0.1166 0.1438 0.084 Uiso calc C(44)
H(92) -0.8286 -0.0579 0.1668 0.084 Uiso calc C(44)
H(93) -0.6057 0.0551 -0.0023 0.24 Uiso calc C(52)
H(94) -0.6654 0.0678 -0.0418 0.24 Uiso calc C(52)
H(95) -0.6369 0.1427 -0.0164 0.24 Uiso calc C(52)
H(96) -0.9268 0.1007 -0.0224 0.49 Uiso calc C(53)
H(97) -0.8578 0.0398 -0.0437 0.49 Uiso calc C(53)
H(98) -0.9060 0.0119 -0.0081 0.49 Uiso calc C(53)
H(99) -0.2436 -0.0480 0.2744 0.164 Uiso calc C(62)
H(100) -0.3031 -0.0329 0.2351 0.164 Uiso calc C(62)
H(101) -0.2282 -0.1101 0.2434 0.164 Uiso calc C(62)
H(102) 0.0107 0.0209 0.2692 0.181 Uiso calc C(63)
H(103) -0.0682 0.0961 0.2606 0.181 Uiso calc C(63)
H(104) -0.0929 0.0347 0.2910 0.181 Uiso calc C(63)

loop_
_atom_type_symbol
_atom_type_oxidation_number
_atom_type_number_in_cell
_atom_type_scat_dispersion_real
_atom_type_scat_dispersion_imag
_atom_type_scat_source
C 0 272 0.003 0.002 'International Tables'
H 0 416 0.000 0.000 'International Tables'
N 0 40 0.006 0.003 'International Tables'
O 0 40 0.011 0.006 'International Tables'
Co 0 8 0.349 0.972 'International Tables'

loop_
_geom_angle_atom_site_label_1
_geom_angle_atom_site_label_2
_geom_angle_atom_site_label_3
_geom_angle
_geom_angle_site_symmetry_1
_geom_angle_site_symmetry_2
_geom_angle_site_symmetry_3
_geom_angle_publ_flag
N(11) Co(1) N(12) 87.4(3) . . . yes
N(11) Co(1) N(13) 171.9(3) . . . yes
N(11) Co(1) N(14) 84.8(3) . . . yes
N(12) Co(1) N(13) 100.7(3) . . . yes
N(12) Co(1) N(14) 172.1(3) . . . yes
N(13) Co(1) N(14) 87.2(3) . . . yes
N(21) Co(2) N(22) 87.0(3) . . . yes
N(21) Co(2) N(23) 170.8(3) . . . yes
N(21) Co(2) N(24) 84.2(3) . . . yes
N(22) Co(2) N(23) 102.0(3) . . . yes
N(22) Co(2) N(24) 171.2(3) . . . yes
N(23) Co(2) N(24) 86.8(3) . . . yes
C(31) N(3) C(32) 109.8(8) . . . yes
C(31) N(3) C(33) 108.2(8) . . . yes
C(31) N(3) C(34) 107.9(8) . . . yes
C(32) N(3) C(33) 111.6(9) . . . yes
C(32) N(3) C(34) 110.0(8) . . . yes
C(33) N(3) C(34) 109.2(8) . . . yes
C(41) N(4) C(42) 109.1(8) . . . yes
C(41) N(4) C(43) 109.3(8) . . . yes
C(41) N(4) C(44) 108.4(7) . . . yes
C(42) N(4) C(43) 112.0(8) . . . yes
C(42) N(4) C(44) 108.8(8) . . . yes
C(43) N(4) C(44) 109.1(7) . . . yes
Co(1) N(11) C(11) 117.1(6) . . . yes
Co(1) N(11) C(19) 116.7(5) . . . yes
C(11) N(11) C(19) 126.1(7) . . . yes
Co(1) N(12) C(12) 113.8(5) . . . yes
Co(1) N(12) C(13) 126.7(6) . . . yes
C(12) N(12) C(13) 119.5(7) . . . yes
Co(1) N(13) C(15) 127.0(6) . . . yes
Co(1) N(13) C(16) 114.0(5) . . . yes
C(15) N(13) C(16) 117.9(6) . . . yes
Co(1) N(14) C(17) 116.3(6) . . . yes
Co(1) N(14) C(18) 115.7(5) . . . yes
C(17) N(14) C(18) 127.0(7) . . . yes
Co(2) N(21) C(21) 118.2(6) . . . yes
Co(2) N(21) C(29) 116.2(5) . . . yes
C(21) N(21) C(29) 125.4(7) . . . yes
Co(2) N(22) C(22) 114.4(5) . . . yes
Co(2) N(22) C(23) 125.7(6) . . . yes
C(22) N(22) C(23) 119.5(7) . . . yes
Co(2) N(23) C(25) 124.8(6) . . . yes
Co(2) N(23) C(26) 115.3(5) . . . yes
C(25) N(23) C(26) 119.3(7) . . . yes
Co(2) N(24) C(27) 117.2(5) . . . yes
Co(2) N(24) C(28) 117.7(5) . . . yes
C(27) N(24) C(28) 124.9(7) . . . yes
O(11) C(11) N(11) 124.2(8) . . . yes
O(11) C(11) C(12) 123.5(8) . . . yes
N(11) C(11) C(12) 112.3(7) . . . yes
N(12) C(12) C(11) 109.3(7) . . . yes
N(12) C(12) C(114) 108.3(6) . . . yes
N(12) C(12) C(118) 109.6(7) . . . yes
C(11) C(12) C(114) 108.0(7) . . . yes
C(11) C(12) C(118) 108.5(7) . . . yes
C(114) C(12) C(118) 113.1(7) . . . yes
O(12) C(13) N(12) 123.9(8) . . . yes
O(12) C(13) C(14) 115.3(8) . . . yes
N(12) C(13) C(14) 120.8(7) . . . yes
C(13) C(14) C(15) 122.7(7) . . . yes
C(13) C(14) C(119) 104.2(7) . . . yes
C(13) C(14) C(121) 107.6(7) . . . yes
C(15) C(14) C(119) 106.8(7) . . . yes
C(15) C(14) C(121) 106.0(7) . . . yes
C(119) C(14) C(121) 109.0(7) . . . yes
O(13) C(15) N(13) 125.7(8) . . . yes
O(13) C(15) C(14) 114.9(8) . . . yes
N(13) C(15) C(14) 119.3(7) . . . yes
N(13) C(16) C(17) 105.8(6) . . . yes
N(13) C(16) C(123) 110.6(7) . . . yes
N(13) C(16) C(127) 108.9(6) . . . yes
C(17) C(16) C(123) 106.2(7) . . . yes
C(17) C(16) C(127) 112.8(7) . . . yes
C(123) C(16) C(127) 112.4(7) . . . yes
O(14) C(17) N(14) 123.9(9) . . . yes
O(14) C(17) C(16) 122.4(8) . . . yes
N(14) C(17) C(16) 113.7(7) . . . yes
N(14) C(18) C(19) 112.8(8) . . . yes
N(14) C(18) C(113) 128.5(8) . . . yes
C(19) C(18) C(113) 118.5(8) . . . yes
N(11) C(19) C(18) 110.0(7) . . . yes
N(11) C(19) C(110) 129.5(8) . . . yes
C(18) C(19) C(110) 120.4(8) . . . yes
O(21) C(21) N(21) 124.3(8) . . . yes
O(21) C(21) C(22) 122.9(8) . . . yes
N(21) C(21) C(22) 112.7(7) . . . yes
N(22) C(22) C(21) 107.2(7) . . . yes
N(22) C(22) C(214) 110.2(7) . . . yes
N(22) C(22) C(218) 109.8(7) . . . yes
C(21) C(22) C(214) 108.3(7) . . . yes
C(21) C(22) C(218) 110.0(7) . . . yes
C(214) C(22) C(218) 111.2(7) . . . yes
O(22) C(23) N(22) 124.3(8) . . . yes
O(22) C(23) C(24) 114.9(8) . . . yes
N(22) C(23) C(24) 120.9(8) . . . yes
C(23) C(24) C(25) 122.5(8) . . . yes
C(23) C(24) C(219) 107.6(8) . . . yes
C(23) C(24) C(221) 104.0(8) . . . yes
C(25) C(24) C(219) 105.5(8) . . . yes
C(25) C(24) C(221) 108.8(8) . . . yes
C(219) C(24) C(221) 107.8(9) . . . yes
O(23) C(25) N(23) 124.0(8) . . . yes
O(23) C(25) C(24) 114.8(8) . . . yes
N(23) C(25) C(24) 121.1(8) . . . yes
N(23) C(26) C(27) 107.1(6) . . . yes
N(23) C(26) C(223) 109.9(7) . . . yes
N(23) C(26) C(227) 111.2(6) . . . yes
C(27) C(26) C(223) 111.2(7) . . . yes
C(27) C(26) C(227) 104.7(7) . . . yes
C(223) C(26) C(227) 112.5(6) . . . yes
O(24) C(27) N(24) 124.8(8) . . . yes
O(24) C(27) C(26) 123.1(8) . . . yes
N(24) C(27) C(26) 112.1(7) . . . yes
N(24) C(28) C(29) 110.3(7) . . . yes
N(24) C(28) C(213) 128.7(8) . . . yes
C(29) C(28) C(213) 120.8(8) . . . yes
N(21) C(29) C(28) 111.5(7) . . . yes
N(21) C(29) C(210) 128.5(8) . . . yes
C(28) C(29) C(210) 120.0(8) . . . yes
O(5) C(51) C(52) 122(2) . . . yes
O(5) C(51) C(53) 110(2) . . . yes
C(52) C(51) C(53) 126(1) . . . yes
O(6) C(61) C(62) 120(1) . . . yes
O(6) C(61) C(63) 121(1) . . . yes
C(62) C(61) C(63) 117(1) . . . yes
C(19) C(110) C(111) 119.2(9) . . . yes
C(110) C(111) C(112) 121.0(9) . . . yes
C(111) C(112) C(113) 120.8(9) . . . yes
C(18) C(113) C(112) 120.0(9) . . . yes
C(12) C(114) C(115) 114.0(7) . . . yes
C(114) C(115) C(116) 112.0(8) . . . yes
C(115) C(116) C(117) 109.3(8) . . . yes
C(116) C(117) C(118) 112.3(8) . . . yes
C(12) C(118) C(117) 112.9(7) . . . yes
C(14) C(119) C(120) 115.7(8) . . . yes
C(14) C(121) C(122) 114.4(8) . . . yes
C(16) C(123) C(124) 112.2(7) . . . yes
C(123) C(124) C(125) 111.8(8) . . . yes
C(124) C(125) C(126) 109.6(8) . . . yes
C(125) C(126) C(127) 111.8(8) . . . yes
C(16) C(127) C(126) 116.1(7) . . . yes
C(29) C(210) C(211) 117.8(8) . . . yes
C(210) C(211) C(212) 122.8(9) . . . yes
C(211) C(212) C(213) 120.6(9) . . . yes
C(28) C(213) C(212) 117.9(8) . . . yes
C(22) C(214) C(215) 113.3(7) . . . yes
C(214) C(215) C(216) 110.2(8) . . . yes
C(215) C(216) C(217) 112.1(8) . . . yes
C(216) C(217) C(218) 110.2(8) . . . yes
C(22) C(218) C(217) 114.6(7) . . . yes
C(24) C(219) C(220) 116(1) . . . yes
C(24) C(221) C(222) 112.9(9) . . . yes
C(26) C(223) C(224) 113.4(7) . . . yes
C(223) C(224) C(225) 111.3(8) . . . yes
C(224) C(225) C(226) 110.6(9) . . . yes
C(225) C(226) C(227) 112.0(8) . . . yes
C(26) C(227) C(226) 113.0(7) . . . yes

loop_
_geom_bond_atom_site_label_1
_geom_bond_atom_site_label_2
_geom_bond_distance
_geom_bond_site_symmetry_1
_geom_bond_site_symmetry_2
_geom_bond_publ_flag
Co(1) N(11) 1.831(6) . . yes
Co(1) N(12) 1.844(6) . . yes
Co(1) N(13) 1.836(6) . . yes
Co(1) N(14) 1.822(6) . . yes
Co(2) N(21) 1.804(6) . . yes
Co(2) N(22) 1.841(6) . . yes
Co(2) N(23) 1.836(6) . . yes
Co(2) N(24) 1.815(6) . . yes
O(5) C(51) 1.22(1) . . yes
O(6) C(61) 1.18(1) . . yes
O(11) C(11) 1.211(9) . . yes
O(12) C(13) 1.242(9) . . yes
O(13) C(15) 1.221(9) . . yes
O(14) C(17) 1.219(9) . . yes
O(21) C(21) 1.230(9) . . yes
O(22) C(23) 1.233(9) . . yes
O(23) C(25) 1.262(9) . . yes
O(24) C(27) 1.217(9) . . yes
N(3) C(31) 1.49(1) . . yes
N(3) C(32) 1.47(1) . . yes
N(3) C(33) 1.45(1) . . yes
N(3) C(34) 1.48(1) . . yes
N(4) C(41) 1.49(1) . . yes
N(4) C(42) 1.47(1) . . yes
N(4) C(43) 1.49(1) . . yes
N(4) C(44) 1.49(1) . . yes
N(11) C(11) 1.384(9) . . yes
N(11) C(19) 1.410(9) . . yes
N(12) C(12) 1.496(9) . . yes
N(12) C(13) 1.333(9) . . yes
N(13) C(15) 1.340(9) . . yes
N(13) C(16) 1.531(9) . . yes
N(14) C(17) 1.353(9) . . yes
N(14) C(18) 1.403(9) . . yes
N(21) C(21) 1.373(10) . . yes
N(21) C(29) 1.403(9) . . yes
N(22) C(22) 1.511(9) . . yes
N(22) C(23) 1.330(9) . . yes
N(23) C(25) 1.332(10) . . yes
N(23) C(26) 1.511(9) . . yes
N(24) C(27) 1.406(9) . . yes
N(24) C(28) 1.378(9) . . yes
C(11) C(12) 1.51(1) . . yes
C(12) C(114) 1.56(1) . . yes
C(12) C(118) 1.57(1) . . yes
C(13) C(14) 1.56(1) . . yes
C(14) C(15) 1.56(1) . . yes
C(14) C(119) 1.56(1) . . yes
C(14) C(121) 1.51(1) . . yes
C(16) C(17) 1.52(1) . . yes
C(16) C(123) 1.54(1) . . yes
C(16) C(127) 1.52(1) . . yes
C(18) C(19) 1.43(1) . . yes
C(18) C(113) 1.38(1) . . yes
C(19) C(110) 1.37(1) . . yes
C(21) C(22) 1.52(1) . . yes
C(22) C(214) 1.54(1) . . yes
C(22) C(218) 1.54(1) . . yes
C(23) C(24) 1.55(1) . . yes
C(24 C(25) 1.55(1) . . yes
C(24) C(219) 1.54(1) . . yes
C(24) C(221) 1.57(1) . . yes
C(26) C(27) 1.52(1) . . yes
C(26) C(223) 1.54(1) . . yes
C(26) C(227) 1.58(1) . . yes
C(28) C(29) 1.432(10) . . yes
C(28) C(213) 1.36(1) . . yes
C(29) C(210) 1.40(1) . . yes
C(51) C(52) 1.45(3) . . yes
C(51) C(53) 1.51(3) . . yes
C(61) C(62) 1.42(2) . . yes
C(61) C(63) 1.47(2) . . yes
C(110) C(111) 1.39(1) . . yes
C(111) C(112) 1.36(1) . . yes
C(112) C(113) 1.38(1) . . yes
C(114) C(115) 1.52(1) . . yes
C(115) C(116) 1.53(1) . . yes
C(116) C(117) 1.49(1) . . yes
C(117) C(118) 1.54(1) . . yes
C(119) C(120) 1.52(1) . . yes
C(121) C(122) 1.49(1) . . yes
C(123) C(124) 1.56(1) . . yes
C(124) C(125) 1.49(1) . . yes
C(125) C(126) 1.52(1) . . yes
C(126) C(127) 1.52(1) . . yes
C(210) C(211) 1.37(1) . . yes
C(211) C(212) 1.35(1) . . yes
C(212) C(213) 1.43(1) . . yes
C(214) C(215) 1.55(1) . . yes
C(215) C(216) 1.51(1) . . yes
C(216) C(217) 1.49(1) . . yes
C(217) C(218) 1.55(1) . . yes
C(219) C(220) 1.47(2) . . yes
C(221) C(222) 1.54(2) . . yes
C(223) C(224) 1.56(1) . . yes
C(224) C(225) 1.49(1) . . yes
C(225) C(226) 1.51(1) . . yes
C(226) C(227) 1.53(1) . . yes
